data_7000109
loop_
_publ_author_name
'Ainscough, Eric W.'
'Brodie, Andrew M.'
'Depree, Craig V.'
'Moubaraki, Boujemaa'
'Murray, Keith S.'
'Otter, Carl A.'

_publ_section_title
;
 Copper(II) chloride complexes with multimodal ligands based on the
 cyclotriphosphazene platform.
;
_journal_issue 20
_journal_name_full 'Dalton transactions (Cambridge, England : 2003)'
_journal_page_first 3337
_journal_page_last 3343
_journal_paper_doi 10.1039/b508620e
_journal_year 2005
_chemical_formula_sum 'C37.75 H37.75 Cl9.25 Cu2 N9 O6 P3'
_chemical_formula_weight 1261.52
_chemical_name_systematic
;
?
;
_space_group_IT_number 15
_symmetry_cell_setting monoclinic
_symmetry_space_group_name_Hall '-C 2yc'
_symmetry_space_group_name_H-M 'C 1 2/c 1'
_atom_sites_solution_hydrogens geom
_atom_sites_solution_primary direct
_atom_sites_solution_secondary difmap
_audit_creation_method SHELXL-97
_cell_angle_alpha 90.00
_cell_angle_beta 121.937(4)
_cell_angle_gamma 90.00
_cell_formula_units_Z 4
_cell_length_a 26.215(8)
_cell_length_b 17.897(5)
_cell_length_c 16.594(4)
_cell_measurement_reflns_used 4318
_cell_measurement_temperature 168(2)
_cell_measurement_theta_max 22.50
_cell_measurement_theta_min 2.28
_cell_volume 6607(3)
_computing_structure_refinement 'SHELXL-97 (Sheldrick, 1997)'
_computing_structure_solution 'SHELXS-97 (Sheldrick, 1990)'
_diffrn_ambient_temperature 168(2)
_diffrn_measured_fraction_theta_full 0.999
_diffrn_measured_fraction_theta_max 0.999
_diffrn_measurement_device_type 'CCD area detector'
_diffrn_measurement_method 'phi and omega scans'
_diffrn_radiation_monochromator graphite
_diffrn_radiation_source 'fine-focus sealed tube'
_diffrn_radiation_type MoK\a
_diffrn_radiation_wavelength 0.71073
_diffrn_reflns_av_R_equivalents 0.0365
_diffrn_reflns_av_sigmaI/netI 0.0223
_diffrn_reflns_limit_h_max 28
_diffrn_reflns_limit_h_min -28
_diffrn_reflns_limit_k_max 19
_diffrn_reflns_limit_k_min -18
_diffrn_reflns_limit_l_max 17
_diffrn_reflns_limit_l_min -17
_diffrn_reflns_number 30794
_diffrn_reflns_theta_full 22.50
_diffrn_reflns_theta_max 22.50
_diffrn_reflns_theta_min 2.28
_exptl_absorpt_coefficient_mu 1.131
_exptl_absorpt_correction_type none
_exptl_crystal_colour green
_exptl_crystal_density_diffrn 1.268
_exptl_crystal_density_method 'not measured'
_exptl_crystal_description block
_exptl_crystal_F_000 2572
_exptl_crystal_size_max 0.96
_exptl_crystal_size_mid 0.54
_exptl_crystal_size_min 0.38
_refine_diff_density_max 0.353
_refine_diff_density_min -0.280
_refine_diff_density_rms 0.075
_refine_ls_extinction_method none
_refine_ls_goodness_of_fit_ref 1.107
_refine_ls_hydrogen_treatment constr
_refine_ls_matrix_type full
_refine_ls_number_parameters 273
_refine_ls_number_reflns 4318
_refine_ls_number_restraints 0
_refine_ls_restrained_S_all 1.107
_refine_ls_R_factor_all 0.0436
_refine_ls_R_factor_gt 0.0376
_refine_ls_shift/su_max 0.001
_refine_ls_shift/su_mean 0.000
_refine_ls_structure_factor_coef Fsqd
_refine_ls_weighting_details 'calc w=1/[\s^2^(Fo^2^)+(0.0613P)^2^+12.2566P] where P=(Fo^2^+2Fc^2^)/3'
_refine_ls_weighting_scheme calc
_refine_ls_wR_factor_gt 0.1079
_refine_ls_wR_factor_ref 0.1106
_reflns_number_gt 3776
_reflns_number_total 4318
_reflns_threshold_expression >2sigma(I)
_cod_data_source_file b508620e.txt
_cod_data_source_block cdmecu
_cod_original_sg_symbol_H-M C2/c
_cod_database_code 7000109

loop_
_symmetry_equiv_pos_as_xyz
'x, y, z'
'-x, y, -z+1/2'
'x+1/2, y+1/2, z'
'-x+1/2, y+1/2, -z+1/2'
'-x, -y, -z'
'x, -y, z-1/2'
'-x+1/2, -y+1/2, -z'
'x+1/2, -y+1/2, z-1/2'

loop_
_atom_site_label
_atom_site_type_symbol
_atom_site_fract_x
_atom_site_fract_y
_atom_site_fract_z
_atom_site_U_iso_or_equiv
_atom_site_adp_type
_atom_site_occupancy
_atom_site_symmetry_multiplicity
_atom_site_calc_flag
_atom_site_refinement_flags
_atom_site_disorder_assembly
_atom_site_disorder_group
Cu1 Cu 1.049732(18) 0.29386(2) 0.60829(3) 0.02679(16) Uani 1 1 d . . .
Cl1 Cl 1.14657(4) 0.33534(6) 0.68364(7) 0.0425(3) Uani 1 1 d . . .
Cl2 Cl 0.96221(4) 0.28835(5) 0.46346(6) 0.0367(2) Uani 1 1 d . . .
P1 P 1.04050(4) 0.14930(5) 0.72150(6) 0.0240(2) Uani 1 1 d . . .
P2 P 1.0000 0.28321(6) 0.7500 0.0205(3) Uani 1 2 d S . .
O1 O 1.02381(10) 0.11700(13) 0.62153(16) 0.0294(6) Uani 1 1 d . . .
O2 O 1.10890(10) 0.12435(12) 0.78186(16) 0.0277(5) Uani 1 1 d . . .
O3 O 1.04594(9) 0.33863(12) 0.83170(15) 0.0232(5) Uani 1 1 d . . .
N1 N 1.03615(11) 0.23826(14) 0.71471(18) 0.0227(6) Uani 1 1 d . . .
N2 N 1.0000 0.1069(2) 0.7500 0.0296(9) Uani 1 2 d S . .
N16 N 1.07532(13) 0.19527(16) 0.5761(2) 0.0309(7) Uani 1 1 d . . .
N26 N 1.11885(13) 0.17961(17) 0.9151(2) 0.0316(7) Uani 1 1 d . . .
N36 N 1.02043(12) 0.39445(15) 0.63334(19) 0.0270(7) Uani 1 1 d . . .
C11 C 1.05890(15) 0.12675(19) 0.5824(2) 0.0284(8) Uani 1 1 d . . .
C12 C 1.07150(17) 0.0636(2) 0.5493(3) 0.0399(10) Uani 1 1 d . . .
H12 H 1.0586 0.0159 0.5567 0.048 Uiso 1 1 calc R . .
C13 C 1.10349(18) 0.0708(2) 0.5049(3) 0.0451(10) Uani 1 1 d . . .
C14 C 1.12185(18) 0.1418(2) 0.4987(3) 0.0452(10) Uani 1 1 d . . .
H14 H 1.1447 0.1490 0.4701 0.054 Uiso 1 1 calc R . .
C15 C 1.10734(19) 0.2012(2) 0.5331(3) 0.0405(10) Uani 1 1 d . . .
H15 H 1.1201 0.2494 0.5270 0.049 Uiso 1 1 calc R . .
C17 C 1.1189(3) 0.0037(3) 0.4678(4) 0.0736(16) Uani 1 1 d . . .
H17A H 1.1421 0.0193 0.4399 0.110 Uiso 1 1 calc R . .
H17B H 1.0818 -0.0210 0.4192 0.110 Uiso 1 1 calc R . .
H17C H 1.1428 -0.0313 0.5200 0.110 Uiso 1 1 calc R . .
C21 C 1.14599(15) 0.14610(18) 0.8774(2) 0.0278(8) Uani 1 1 d . . .
C22 C 1.20596(16) 0.1291(2) 0.9215(3) 0.0333(9) Uani 1 1 d . . .
H22 H 1.2219 0.1053 0.8883 0.040 Uiso 1 1 calc R . .
C23 C 1.24218(17) 0.1479(2) 1.0159(3) 0.0420(10) Uani 1 1 d . . .
C24 C 1.21555(17) 0.1832(2) 1.0592(3) 0.0425(10) Uani 1 1 d . . .
H24 H 1.2391 0.1967 1.1244 0.051 Uiso 1 1 calc R . .
C25 C 1.15500(18) 0.1985(2) 1.0075(3) 0.0404(10) Uani 1 1 d . . .
H25 H 1.1378 0.2235 1.0381 0.048 Uiso 1 1 calc R . .
C27 C 1.30876(17) 0.1303(3) 1.0711(3) 0.0621(13) Uani 1 1 d . . .
H27A H 1.3194 0.1057 1.0291 0.093 Uiso 1 1 calc R . .
H27B H 1.3182 0.0970 1.1241 0.093 Uiso 1 1 calc R . .
H27C H 1.3318 0.1767 1.0957 0.093 Uiso 1 1 calc R . .
C31 C 1.02591(14) 0.40173(17) 0.8555(2) 0.0221(7) Uani 1 1 d . . .
C32 C 1.05512(15) 0.46749(19) 0.8637(2) 0.0283(8) Uani 1 1 d . . .
H32 H 1.0891 0.4682 0.8574 0.034 Uiso 1 1 calc R . .
C33 C 1.03431(16) 0.53272(19) 0.8812(3) 0.0333(9) Uani 1 1 d . . .
C34 C 1.01614(17) 0.5270(2) 0.6122(3) 0.0369(9) Uani 1 1 d . . .
H34 H 1.0333 0.5706 0.6034 0.044 Uiso 1 1 calc R . .
C35 C 1.04123(16) 0.4587(2) 0.6183(3) 0.0334(9) Uani 1 1 d . . .
H35 H 1.0750 0.4563 0.6117 0.040 Uiso 1 1 calc R . .
C37 C 1.0650(2) 0.6066(2) 0.8926(4) 0.0528(11) Uani 1 1 d . . .
H37C H 1.0995 0.5993 0.8855 0.079 Uiso 1 1 calc R . .
H37B H 1.0789 0.6270 0.9557 0.079 Uiso 1 1 calc R . .
H37A H 1.0366 0.6415 0.8439 0.079 Uiso 1 1 calc R . .

loop_
_atom_site_aniso_label
_atom_site_aniso_U_11
_atom_site_aniso_U_22
_atom_site_aniso_U_33
_atom_site_aniso_U_23
_atom_site_aniso_U_13
_atom_site_aniso_U_12
Cu1 0.0287(3) 0.0251(3) 0.0303(3) 0.00017(17) 0.0182(2) 0.00220(17)
Cl1 0.0298(5) 0.0479(6) 0.0493(6) -0.0069(5) 0.0205(5) -0.0030(4)
Cl2 0.0351(5) 0.0351(5) 0.0343(5) 0.0006(4) 0.0145(4) -0.0037(4)
P1 0.0240(5) 0.0199(5) 0.0280(5) -0.0008(4) 0.0137(4) 0.0012(4)
P2 0.0189(6) 0.0193(6) 0.0225(6) 0.000 0.0103(5) 0.000
O1 0.0301(13) 0.0279(13) 0.0328(14) -0.0071(10) 0.0184(11) -0.0027(10)
O2 0.0246(12) 0.0280(13) 0.0300(13) 0.0003(10) 0.0141(11) 0.0063(10)
O3 0.0197(11) 0.0214(12) 0.0278(13) -0.0041(10) 0.0121(10) -0.0010(9)
N1 0.0241(15) 0.0187(14) 0.0245(15) -0.0002(12) 0.0124(13) 0.0006(11)
N2 0.032(2) 0.022(2) 0.039(2) 0.000 0.021(2) 0.000
N16 0.0351(17) 0.0315(18) 0.0323(17) -0.0018(13) 0.0220(15) 0.0039(13)
N26 0.0283(16) 0.0349(17) 0.0313(18) 0.0013(13) 0.0155(15) 0.0044(13)
N36 0.0285(16) 0.0271(16) 0.0291(16) 0.0015(12) 0.0178(14) 0.0009(13)
C11 0.0252(18) 0.034(2) 0.0232(18) -0.0050(15) 0.0108(16) 0.0009(15)
C12 0.042(2) 0.032(2) 0.044(2) -0.0102(18) 0.021(2) -0.0003(17)
C13 0.047(2) 0.049(3) 0.047(2) -0.014(2) 0.030(2) 0.001(2)
C14 0.049(2) 0.053(3) 0.049(3) -0.007(2) 0.036(2) 0.003(2)
C15 0.053(2) 0.037(2) 0.047(2) 0.0020(18) 0.036(2) 0.0063(19)
C17 0.092(4) 0.056(3) 0.103(4) -0.033(3) 0.072(4) -0.003(3)
C21 0.0261(19) 0.0233(18) 0.031(2) 0.0037(15) 0.0131(17) 0.0023(15)
C22 0.030(2) 0.035(2) 0.039(2) 0.0045(17) 0.0210(18) 0.0041(16)
C23 0.029(2) 0.048(2) 0.043(2) 0.009(2) 0.015(2) 0.0027(18)
C24 0.032(2) 0.051(2) 0.033(2) -0.0009(19) 0.0100(19) 0.0018(19)
C25 0.039(2) 0.046(2) 0.036(2) -0.0010(18) 0.019(2) 0.0063(18)
C27 0.024(2) 0.096(4) 0.051(3) 0.003(3) 0.009(2) 0.011(2)
C31 0.0215(17) 0.0214(18) 0.0200(17) -0.0010(13) 0.0086(14) 0.0021(14)
C32 0.0238(18) 0.029(2) 0.0318(19) -0.0010(15) 0.0147(16) -0.0011(15)
C33 0.037(2) 0.027(2) 0.033(2) -0.0055(16) 0.0169(18) -0.0026(16)
C34 0.045(2) 0.027(2) 0.044(2) 0.0045(17) 0.0275(19) -0.0036(17)
C35 0.036(2) 0.032(2) 0.041(2) 0.0008(17) 0.0261(19) -0.0035(17)
C37 0.061(3) 0.028(2) 0.081(3) -0.011(2) 0.045(3) -0.008(2)

loop_
_atom_type_symbol
_atom_type_description
_atom_type_scat_dispersion_real
_atom_type_scat_dispersion_imag
_atom_type_scat_source
C C 0.0033 0.0016 'International Tables Vol C Tables 4.2.6.8 and 6.1.1.4'
H H 0.0000 0.0000 'International Tables Vol C Tables 4.2.6.8 and 6.1.1.4'
N N 0.0061 0.0033 'International Tables Vol C Tables 4.2.6.8 and 6.1.1.4'
O O 0.0106 0.0060 'International Tables Vol C Tables 4.2.6.8 and 6.1.1.4'
P P 0.1023 0.0942 'International Tables Vol C Tables 4.2.6.8 and 6.1.1.4'
Cl Cl 0.1484 0.1585 'International Tables Vol C Tables 4.2.6.8 and 6.1.1.4'
Cu Cu 0.3201 1.2651 'International Tables Vol C Tables 4.2.6.8 and 6.1.1.4'

loop_
_geom_angle_atom_site_label_1
_geom_angle_atom_site_label_2
_geom_angle_atom_site_label_3
_geom_angle
_geom_angle_site_symmetry_1
_geom_angle_site_symmetry_3
_geom_angle_publ_flag
N16 Cu1 N36 177.00(11) . . ?
N16 Cu1 N1 91.92(10) . . ?
N36 Cu1 N1 89.85(10) . . ?
N16 Cu1 Cl1 90.02(9) . . ?
N36 Cu1 Cl1 91.73(8) . . ?
N1 Cu1 Cl1 108.12(8) . . ?
N16 Cu1 Cl2 88.51(9) . . ?
N36 Cu1 Cl2 88.63(8) . . ?
N1 Cu1 Cl2 108.91(8) . . ?
Cl1 Cu1 Cl2 142.97(4) . . ?
N2 P1 O1 106.45(12) . . ?
N2 P1 O2 113.13(12) . . ?
O1 P1 O2 98.76(12) . . ?
N2 P1 N1 118.03(16) . . ?
O1 P1 N1 108.68(13) . . ?
O2 P1 N1 109.87(13) . . ?
N1 P2 N1 118.5(2) . 2_756 ?
N1 P2 O3 107.55(12) . . ?
N1 P2 O3 109.52(12) 2_756 . ?
N1 P2 O3 109.52(12) . 2_756 ?
N1 P2 O3 107.55(12) 2_756 2_756 ?
O3 P2 O3 103.11(17) . 2_756 ?
C11 O1 P1 124.0(2) . . ?
C21 O2 P1 120.7(2) . . ?
C31 O3 P2 121.23(19) . . ?
P2 N1 P1 121.23(17) . . ?
P2 N1 Cu1 116.73(14) . . ?
P1 N1 Cu1 117.98(14) . . ?
P1 N2 P1 122.1(3) 2_756 . ?
C11 N16 C15 115.4(3) . . ?
C11 N16 Cu1 127.7(2) . . ?
C15 N16 Cu1 116.4(2) . . ?
C21 N26 C25 115.0(3) . . ?
C31 N36 C35 115.5(3) 2_756 . ?
C31 N36 Cu1 125.0(2) 2_756 . ?
C35 N36 Cu1 118.1(2) . . ?
N16 C11 C12 125.2(3) . . ?
N16 C11 O1 118.5(3) . . ?
C12 C11 O1 116.3(3) . . ?
C11 C12 C13 118.5(4) . . ?
C11 C12 H12 120.7 . . ?
C13 C12 H12 120.7 . . ?
C14 C13 C12 117.3(3) . . ?
C14 C13 C17 121.8(4) . . ?
C12 C13 C17 120.9(4) . . ?
C15 C14 C13 120.2(4) . . ?
C15 C14 H14 119.9 . . ?
C13 C14 H14 119.9 . . ?
C14 C15 N16 123.3(4) . . ?
C14 C15 H15 118.3 . . ?
N16 C15 H15 118.3 . . ?
C13 C17 H17A 109.5 . . ?
C13 C17 H17B 109.5 . . ?
H17A C17 H17B 109.5 . . ?
C13 C17 H17C 109.5 . . ?
H17A C17 H17C 109.5 . . ?
H17B C17 H17C 109.5 . . ?
N26 C21 C22 127.0(3) . . ?
N26 C21 O2 115.9(3) . . ?
C22 C21 O2 117.0(3) . . ?
C21 C22 C23 117.4(3) . . ?
C21 C22 H22 121.3 . . ?
C23 C22 H22 121.3 . . ?
C22 C23 C24 117.8(3) . . ?
C22 C23 C27 121.2(4) . . ?
C24 C23 C27 121.0(4) . . ?
C25 C24 C23 119.8(4) . . ?
C25 C24 H24 120.1 . . ?
C23 C24 H24 120.1 . . ?
N26 C25 C24 122.9(4) . . ?
N26 C25 H25 118.5 . . ?
C24 C25 H25 118.5 . . ?
C23 C27 H27A 109.5 . . ?
C23 C27 H27B 109.5 . . ?
H27A C27 H27B 109.5 . . ?
C23 C27 H27C 109.5 . . ?
H27A C27 H27C 109.5 . . ?
H27B C27 H27C 109.5 . . ?
N36 C31 C32 125.1(3) 2_756 . ?
N36 C31 O3 118.1(3) 2_756 . ?
C32 C31 O3 116.8(3) . . ?
C31 C32 C33 118.9(3) . . ?
C31 C32 H32 120.5 . . ?
C33 C32 H32 120.5 . . ?
C32 C33 C34 116.9(3) . 2_756 ?
C32 C33 C37 121.6(3) . . ?
C34 C33 C37 121.5(3) 2_756 . ?
C35 C34 C33 120.1(3) . 2_756 ?
C35 C34 H34 119.9 . . ?
C33 C34 H34 119.9 2_756 . ?
N36 C35 C34 123.4(3) . . ?
N36 C35 H35 118.3 . . ?
C34 C35 H35 118.3 . . ?
C33 C37 H37C 109.5 . . ?
C33 C37 H37B 109.5 . . ?
H37C C37 H37B 109.5 . . ?
C33 C37 H37A 109.5 . . ?
H37C C37 H37A 109.5 . . ?
H37B C37 H37A 109.5 . . ?

loop_
_geom_bond_atom_site_label_1
_geom_bond_atom_site_label_2
_geom_bond_distance
_geom_bond_site_symmetry_2
_geom_bond_publ_flag
Cu1 N16 2.056(3) . ?
Cu1 N36 2.084(3) . ?
Cu1 N1 2.214(3) . ?
Cu1 Cl1 2.2805(12) . ?
Cu1 Cl2 2.2839(11) . ?
P1 N2 1.568(2) . ?
P1 O1 1.584(2) . ?
P1 O2 1.587(2) . ?
P1 N1 1.596(3) . ?
P2 N1 1.573(3) . ?
P2 N1 1.573(3) 2_756 ?
P2 O3 1.595(2) . ?
P2 O3 1.595(2) 2_756 ?
O1 C11 1.390(4) . ?
O2 C21 1.407(4) . ?
O3 C31 1.388(4) . ?
N2 P1 1.568(2) 2_756 ?
N16 C11 1.322(5) . ?
N16 C15 1.364(5) . ?
N26 C21 1.315(4) . ?
N26 C25 1.351(5) . ?
N36 C31 1.328(4) 2_756 ?
N36 C35 1.351(4) . ?
C11 C12 1.371(5) . ?
C12 C13 1.385(6) . ?
C12 H12 0.9500 . ?
C13 C14 1.382(6) . ?
C13 C17 1.500(6) . ?
C14 C15 1.352(5) . ?
C14 H14 0.9500 . ?
C15 H15 0.9500 . ?
C17 H17A 0.9800 . ?
C17 H17B 0.9800 . ?
C17 H17C 0.9800 . ?
C21 C22 1.372(5) . ?
C22 C23 1.376(5) . ?
C22 H22 0.9500 . ?
C23 C24 1.391(6) . ?
C23 C27 1.515(5) . ?
C24 C25 1.375(6) . ?
C24 H24 0.9500 . ?
C25 H25 0.9500 . ?
C27 H27A 0.9800 . ?
C27 H27B 0.9800 . ?
C27 H27C 0.9800 . ?
C31 N36 1.328(4) 2_756 ?
C31 C32 1.371(5) . ?
C32 C33 1.383(5) . ?
C32 H32 0.9500 . ?
C33 C34 1.388(5) 2_756 ?
C33 C37 1.506(5) . ?
C34 C35 1.365(5) . ?
C34 C33 1.388(5) 2_756 ?
C34 H34 0.9500 . ?
C35 H35 0.9500 . ?
C37 H37C 0.9800 . ?
C37 H37B 0.9800 . ?
C37 H37A 0.9800 . ?
